data_7057039
loop_
_publ_author_name
'Grounds, Olivia'
'Zeller, Matthias'
'Rosokha, Sergiy V.'

_publ_section_title
;
 Structural preferences in strong anion--\p and halogen-bonded complexes:
 \p- and \s-holes vs. frontier orbitals interaction
;
_journal_issue 13
_journal_name_full 'New Journal of Chemistry'
_journal_page_first 10572
_journal_paper_doi 10.1039/C7NJ04843B
_journal_volume 42
_journal_year 2018
_chemical_formula_moiety 'C12 H28 N, C Br3 F, C N S'
_chemical_formula_sum 'C14 H28 Br3 F N2 S'
_chemical_formula_weight 515.17
_space_group_crystal_system monoclinic
_space_group_IT_number 14
_space_group_name_Hall '-P 2yn'
_space_group_name_H-M_alt 'P 1 21/n 1'
_symmetry_space_group_name_Hall '-P 2yn'
_symmetry_space_group_name_H-M 'P 1 21/n 1'
_atom_sites_solution_hydrogens geom
_atom_sites_solution_primary direct
_atom_sites_solution_secondary difmap
_audit_creation_method SHELXL-2017/1
_audit_update_record
;
2017-11-10 deposited with the CCDC.
2018-02-19 downloaded from the CCDC.
;
_cell_angle_alpha 90
_cell_angle_beta 93.029(2)
_cell_angle_gamma 90
_cell_formula_units_Z 4
_cell_length_a 9.1839(5)
_cell_length_b 15.2227(8)
_cell_length_c 14.7732(8)
_cell_measurement_reflns_used 9714
_cell_measurement_temperature 150(2)
_cell_measurement_theta_max 34.5406
_cell_measurement_theta_min 3.0118
_cell_volume 2062.46(19)
_computing_cell_refinement 'SAINT V8.37A (Bruker, 2016)'
_computing_data_collection 'Apex3 v2016.9-0 (Bruker, 2016)'
_computing_data_reduction 'SAINT V8.37A (Bruker, 2016)'
_computing_structure_refinement
;  
SHELXL-2017/1 (Sheldrick, 2017), 
SHELXLE Rev859 (H\"ubschle et al., 2011)
;
_computing_structure_solution 'SHELXS-97 (Sheldrick, 2008)'
_diffrn_ambient_temperature 150(2)
_diffrn_measured_fraction_theta_full 0.998
_diffrn_measured_fraction_theta_max 0.993
_diffrn_measurement_device_type 'Bruker AXS D8 Quest CMOS diffractometer'
_diffrn_measurement_method 'omega and phi scans'
_diffrn_radiation_monochromator 'Triumph curved graphite crystal'
_diffrn_radiation_type MoK\a
_diffrn_radiation_wavelength 0.71073
_diffrn_reflns_av_R_equivalents 0.0432
_diffrn_reflns_av_unetI/netI 0.0313
_diffrn_reflns_Laue_measured_fraction_full 0.998
_diffrn_reflns_Laue_measured_fraction_max 0.993
_diffrn_reflns_limit_h_max 10
_diffrn_reflns_limit_h_min -15
_diffrn_reflns_limit_k_max 25
_diffrn_reflns_limit_k_min -25
_diffrn_reflns_limit_l_max 24
_diffrn_reflns_limit_l_min -24
_diffrn_reflns_number 86865
_diffrn_reflns_point_group_measured_fraction_full 0.998
_diffrn_reflns_point_group_measured_fraction_max 0.993
_diffrn_reflns_theta_full 25.242
_diffrn_reflns_theta_max 36.437
_diffrn_reflns_theta_min 3.012
_diffrn_source 'sealed tube X-ray source'
_exptl_absorpt_coefficient_mu 5.974
_exptl_absorpt_correction_T_max 0.7471
_exptl_absorpt_correction_T_min 0.5908
_exptl_absorpt_correction_type multi-scan
_exptl_absorpt_process_details
;
 SADABS 2016/2: Krause, L., Herbst-Irmer, R., Sheldrick G.M. & Stalke D.,
 J. Appl. Cryst. 48 (2015) 3-10
;
_exptl_crystal_colour colourless
_exptl_crystal_density_diffrn 1.659
_exptl_crystal_description block
_exptl_crystal_F_000 1024
_exptl_crystal_size_max 0.500
_exptl_crystal_size_mid 0.420
_exptl_crystal_size_min 0.320
_refine_diff_density_max 0.874
_refine_diff_density_min -0.999
_refine_diff_density_rms 0.108
_refine_ls_extinction_coef 0.0034(3)
_refine_ls_extinction_expression Fc^*^=kFc[1+0.001xFc^2^\l^3^/sin(2\q)]^-1/4^
_refine_ls_extinction_method 'SHELXL-2017/1 (Sheldrick 2017)'
_refine_ls_goodness_of_fit_ref 1.063
_refine_ls_hydrogen_treatment constr
_refine_ls_matrix_type full
_refine_ls_number_parameters 195
_refine_ls_number_reflns 10017
_refine_ls_number_restraints 0
_refine_ls_restrained_S_all 1.063
_refine_ls_R_factor_all 0.0585
_refine_ls_R_factor_gt 0.0317
_refine_ls_shift/su_max 0.002
_refine_ls_shift/su_mean 0.000
_refine_ls_structure_factor_coef Fsqd
_refine_ls_weighting_details 'w=1/[\s^2^(Fo^2^)+(0.0397P)^2^+0.4639P] where P=(Fo^2^+2Fc^2^)/3'
_refine_ls_weighting_scheme calc
_refine_ls_wR_factor_gt 0.0708
_refine_ls_wR_factor_ref 0.0794
_reflns_Friedel_coverage 0.000
_reflns_number_gt 7298
_reflns_number_total 10017
_reflns_threshold_expression 'I > 2\s(I)'
_cod_data_source_file c7nj04843b2.cif
_cod_data_source_block RS29_0m
_cod_depositor_comments 'Adding full bibliography for 7057037--7057043.cif.'
_cod_database_code 7057039
_shelx_shelxl_version_number 2017/1
_shelx_space_group_comment
;
The symmetry employed for this shelxl refinement is uniquely defined
by the following loop, which should always be used as a source of
symmetry information in preference to the above space-group names.
They are only intended as comments.
;
_shelx_estimated_absorpt_t_min 0.154
_shelx_estimated_absorpt_t_max 0.251

loop_
_space_group_symop_operation_xyz
'x, y, z'
'-x+1/2, y+1/2, -z+1/2'
'-x, -y, -z'
'x-1/2, -y-1/2, z-1/2'

loop_
_atom_site_label
_atom_site_type_symbol
_atom_site_fract_x
_atom_site_fract_y
_atom_site_fract_z
_atom_site_U_iso_or_equiv
_atom_site_adp_type
_atom_site_occupancy
_atom_site_site_symmetry_order
_atom_site_calc_flag
_atom_site_refinement_flags_posn
_atom_site_refinement_flags_adp
Br1 Br 0.65758(2) 0.15870(2) 0.83142(2) 0.02274(4) Uani 1 1 d . .
N1 N 1.05719(14) 0.19087(9) 0.64441(9) 0.0204(2) Uani 1 1 d . .
F1 F 0.60645(11) 0.04944(8) 0.96833(8) 0.0293(2) Uani 1 1 d . .
C1 C 0.72464(16) 0.07462(10) 0.92314(11) 0.0195(3) Uani 1 1 d . .
Br2 Br 0.86154(2) 0.12725(2) 1.01090(2) 0.02347(4) Uani 1 1 d . .
C2 C 1.4727(2) 0.35573(12) 0.77336(13) 0.0290(4) Uani 1 1 d . .
N2 N 1.4281(2) 0.39815(14) 0.83046(15) 0.0488(5) Uani 1 1 d . .
Br3 Br 0.80823(2) -0.02867(2) 0.87077(2) 0.02537(5) Uani 1 1 d . .
C3 C 1.08091(17) 0.12910(11) 0.72450(11) 0.0230(3) Uani 1 1 d . .
H3A H 1.063348 0.068261 0.702905 0.028 Uiso 1 1 calc R U
H3AB H 1.006905 0.142420 0.768884 0.028 Uiso 1 1 calc R U
S4 S 1.53527(5) 0.29483(3) 0.69115(3) 0.02730(9) Uani 1 1 d . .
C4 C 1.23068(19) 0.13264(13) 0.77333(13) 0.0300(4) Uani 1 1 d . .
H4A H 1.253465 0.193660 0.792456 0.036 Uiso 1 1 calc R U
H4AB H 1.305883 0.113017 0.732189 0.036 Uiso 1 1 calc R U
C5 C 1.2307(2) 0.07272(14) 0.85612(13) 0.0345(4) Uani 1 1 d . .
H5A H 1.207307 0.012574 0.836715 0.052 Uiso 1 1 calc R U
H5AB H 1.157627 0.093351 0.897175 0.052 Uiso 1 1 calc R U
H5AC H 1.327333 0.073761 0.887645 0.052 Uiso 1 1 calc R U
C6 C 1.07960(17) 0.28617(11) 0.67269(11) 0.0219(3) Uani 1 1 d . .
H6A H 1.183249 0.293941 0.693015 0.026 Uiso 1 1 calc R U
H6AB H 1.061131 0.323563 0.618461 0.026 Uiso 1 1 calc R U
C7 C 0.98617(19) 0.31993(12) 0.74700(12) 0.0253(3) Uani 1 1 d . .
H7A H 1.001009 0.283167 0.801989 0.030 Uiso 1 1 calc R U
H7AB H 0.881775 0.317456 0.726710 0.030 Uiso 1 1 calc R U
C8 C 1.0310(2) 0.41475(13) 0.76800(14) 0.0318(4) Uani 1 1 d . .
H8A H 1.018504 0.450238 0.712783 0.048 Uiso 1 1 calc R U
H8AB H 1.133407 0.416254 0.790181 0.048 Uiso 1 1 calc R U
H8AC H 0.969728 0.438565 0.814492 0.048 Uiso 1 1 calc R U
C9 C 1.16675(18) 0.17296(12) 0.57290(12) 0.0247(3) Uani 1 1 d . .
H9A H 1.150406 0.216448 0.523577 0.030 Uiso 1 1 calc R U
H9AB H 1.265765 0.183351 0.600594 0.030 Uiso 1 1 calc R U
C10 C 1.1638(2) 0.08235(13) 0.53111(15) 0.0358(4) Uani 1 1 d . .
H10A H 1.067844 0.071520 0.499354 0.043 Uiso 1 1 calc R U
H10B H 1.179463 0.037294 0.578957 0.043 Uiso 1 1 calc R U
C11 C 1.2846(3) 0.07685(16) 0.46401(19) 0.0491(6) Uani 1 1 d . .
H11A H 1.285232 0.018027 0.437074 0.074 Uiso 1 1 calc R U
H11B H 1.379036 0.088304 0.495831 0.074 Uiso 1 1 calc R U
H11C H 1.267007 0.120693 0.416098 0.074 Uiso 1 1 calc R U
C12 C 0.90189(17) 0.17509(12) 0.60673(12) 0.0245(3) Uani 1 1 d . .
H12A H 0.893683 0.112921 0.587460 0.029 Uiso 1 1 calc R U
H12B H 0.835261 0.183571 0.656543 0.029 Uiso 1 1 calc R U
C14 C 0.7009(2) 0.19891(16) 0.49134(15) 0.0393(5) Uani 1 1 d . .
H14A H 0.660897 0.239463 0.444893 0.059 Uiso 1 1 calc R U
H14B H 0.634474 0.195323 0.540963 0.059 Uiso 1 1 calc R U
H14C H 0.712192 0.140524 0.464659 0.059 Uiso 1 1 calc R U
C13 C 0.8490(2) 0.23223(14) 0.52787(13) 0.0319(4) Uani 1 1 d . .
H13A H 0.919661 0.230056 0.479557 0.038 Uiso 1 1 calc R U
H13B H 0.840600 0.293940 0.548089 0.038 Uiso 1 1 calc R U

loop_
_atom_site_aniso_label
_atom_site_aniso_U_11
_atom_site_aniso_U_22
_atom_site_aniso_U_33
_atom_site_aniso_U_23
_atom_site_aniso_U_13
_atom_site_aniso_U_12
Br1 0.02267(7) 0.02176(8) 0.02367(8) 0.00548(6) 0.00003(5) 0.00348(5)
N1 0.0193(6) 0.0214(6) 0.0207(6) 0.0042(5) 0.0024(4) -0.0030(5)
F1 0.0199(4) 0.0357(6) 0.0326(5) 0.0120(4) 0.0050(4) -0.0014(4)
C1 0.0168(6) 0.0192(7) 0.0227(7) 0.0016(5) 0.0014(5) 0.0007(5)
Br2 0.02257(8) 0.02100(8) 0.02632(8) -0.00342(6) -0.00352(6) 0.00334(5)
C2 0.0272(8) 0.0249(8) 0.0347(9) 0.0095(7) 0.0005(7) 0.0009(6)
N2 0.0563(12) 0.0437(11) 0.0474(11) -0.0004(9) 0.0122(9) 0.0081(9)
Br3 0.02698(8) 0.01901(8) 0.02938(9) -0.00395(6) -0.00566(6) 0.00334(6)
C3 0.0220(7) 0.0233(7) 0.0236(7) 0.0080(6) 0.0020(5) -0.0028(6)
S4 0.0317(2) 0.02335(19) 0.0263(2) 0.00702(15) -0.00343(16) 0.00046(16)
C4 0.0218(7) 0.0358(10) 0.0321(9) 0.0117(7) -0.0001(6) -0.0011(7)
C5 0.0316(9) 0.0406(11) 0.0313(9) 0.0138(8) 0.0007(7) 0.0048(8)
C6 0.0227(7) 0.0200(7) 0.0230(7) 0.0035(6) 0.0012(5) -0.0031(5)
C7 0.0247(7) 0.0265(8) 0.0249(8) 0.0011(6) 0.0031(6) -0.0008(6)
C8 0.0311(9) 0.0279(9) 0.0367(10) -0.0048(7) 0.0047(7) -0.0027(7)
C9 0.0247(7) 0.0259(8) 0.0240(7) 0.0022(6) 0.0075(6) -0.0043(6)
C10 0.0422(11) 0.0274(9) 0.0395(11) -0.0034(8) 0.0171(8) -0.0076(8)
C11 0.0531(14) 0.0404(12) 0.0566(15) -0.0120(10) 0.0294(11) -0.0053(10)
C12 0.0193(7) 0.0269(8) 0.0270(8) 0.0012(6) -0.0009(6) -0.0044(6)
C14 0.0338(10) 0.0499(13) 0.0327(10) -0.0061(9) -0.0109(8) 0.0046(9)
C13 0.0343(9) 0.0334(10) 0.0273(8) 0.0021(7) -0.0047(7) -0.0009(7)

loop_
_atom_type_symbol
_atom_type_description
_atom_type_scat_dispersion_real
_atom_type_scat_dispersion_imag
_atom_type_scat_source
C C 0.0033 0.0016 'International Tables Vol C Tables 4.2.6.8 and 6.1.1.4'
H H 0.0000 0.0000 'International Tables Vol C Tables 4.2.6.8 and 6.1.1.4'
N N 0.0061 0.0033 'International Tables Vol C Tables 4.2.6.8 and 6.1.1.4'
F F 0.0171 0.0103 'International Tables Vol C Tables 4.2.6.8 and 6.1.1.4'
S S 0.1246 0.1234 'International Tables Vol C Tables 4.2.6.8 and 6.1.1.4'
Br Br -0.2901 2.4595 'International Tables Vol C Tables 4.2.6.8 and 6.1.1.4'

loop_
_geom_angle_atom_site_label_1
_geom_angle_atom_site_label_2
_geom_angle_atom_site_label_3
_geom_angle
C3 N1 C6 111.41(13)
C3 N1 C9 110.93(13)
C6 N1 C9 106.08(12)
C3 N1 C12 106.27(12)
C6 N1 C12 111.20(13)
C9 N1 C12 111.04(13)
F1 C1 Br3 108.19(10)
F1 C1 Br2 107.19(10)
Br3 C1 Br2 110.39(7)
F1 C1 Br1 107.26(10)
Br3 C1 Br1 112.08(8)
Br2 C1 Br1 111.49(8)
N2 C2 S4 179.6(2)
N1 C3 C4 115.91(13)
N1 C3 H3A 108.3
C4 C3 H3A 108.3
N1 C3 H3AB 108.3
C4 C3 H3AB 108.3
H3A C3 H3AB 107.4
C3 C4 C5 108.74(14)
C3 C4 H4A 109.9
C5 C4 H4A 109.9
C3 C4 H4AB 109.9
C5 C4 H4AB 109.9
H4A C4 H4AB 108.3
C4 C5 H5A 109.5
C4 C5 H5AB 109.5
H5A C5 H5AB 109.5
C4 C5 H5AC 109.5
H5A C5 H5AC 109.5
H5AB C5 H5AC 109.5
C7 C6 N1 116.62(13)
C7 C6 H6A 108.1
N1 C6 H6A 108.1
C7 C6 H6AB 108.1
N1 C6 H6AB 108.1
H6A C6 H6AB 107.3
C6 C7 C8 108.07(14)
C6 C7 H7A 110.1
C8 C7 H7A 110.1
C6 C7 H7AB 110.1
C8 C7 H7AB 110.1
H7A C7 H7AB 108.4
C7 C8 H8A 109.5
C7 C8 H8AB 109.5
H8A C8 H8AB 109.5
C7 C8 H8AC 109.5
H8A C8 H8AC 109.5
H8AB C8 H8AC 109.5
C10 C9 N1 116.69(14)
C10 C9 H9A 108.1
N1 C9 H9A 108.1
C10 C9 H9AB 108.1
N1 C9 H9AB 108.1
H9A C9 H9AB 107.3
C9 C10 C11 108.48(16)
C9 C10 H10A 110.0
C11 C10 H10A 110.0
C9 C10 H10B 110.0
C11 C10 H10B 110.0
H10A C10 H10B 108.4
C10 C11 H11A 109.5
C10 C11 H11B 109.5
H11A C11 H11B 109.5
C10 C11 H11C 109.5
H11A C11 H11C 109.5
H11B C11 H11C 109.5
C13 C12 N1 116.54(14)
C13 C12 H12A 108.2
N1 C12 H12A 108.2
C13 C12 H12B 108.2
N1 C12 H12B 108.2
H12A C12 H12B 107.3
C13 C14 H14A 109.5
C13 C14 H14B 109.5
H14A C14 H14B 109.5
C13 C14 H14C 109.5
H14A C14 H14C 109.5
H14B C14 H14C 109.5
C12 C13 C14 108.99(17)
C12 C13 H13A 109.9
C14 C13 H13A 109.9
C12 C13 H13B 109.9
C14 C13 H13B 109.9
H13A C13 H13B 108.3

loop_
_geom_bond_atom_site_label_1
_geom_bond_atom_site_label_2
_geom_bond_distance
Br1 C1 1.9404(15)
N1 C3 1.518(2)
N1 C6 1.521(2)
N1 C9 1.522(2)
N1 C12 1.522(2)
F1 C1 1.3592(18)
C1 Br3 1.9296(15)
C1 Br2 1.9317(16)
C2 N2 1.154(3)
C2 S4 1.655(2)
C3 C4 1.520(2)
C3 H3A 0.9900
C3 H3AB 0.9900
C4 C5 1.526(3)
C4 H4A 0.9900
C4 H4AB 0.9900
C5 H5A 0.9800
C5 H5AB 0.9800
C5 H5AC 0.9800
C6 C7 1.518(2)
C6 H6A 0.9900
C6 H6AB 0.9900
C7 C8 1.528(3)
C7 H7A 0.9900
C7 H7AB 0.9900
C8 H8A 0.9800
C8 H8AB 0.9800
C8 H8AC 0.9800
C9 C10 1.511(3)
C9 H9A 0.9900
C9 H9AB 0.9900
C10 C11 1.529(3)
C10 H10A 0.9900
C10 H10B 0.9900
C11 H11A 0.9800
C11 H11B 0.9800
C11 H11C 0.9800
C12 C13 1.513(3)
C12 H12A 0.9900
C12 H12B 0.9900
C14 C13 1.523(3)
C14 H14A 0.9800
C14 H14B 0.9800
C14 H14C 0.9800
C13 H13A 0.9900
C13 H13B 0.9900

loop_
_geom_torsion_atom_site_label_1
_geom_torsion_atom_site_label_2
_geom_torsion_atom_site_label_3
_geom_torsion_atom_site_label_4
_geom_torsion
C6 N1 C3 C4 -59.13(19)
C9 N1 C3 C4 58.80(19)
C12 N1 C3 C4 179.60(15)
N1 C3 C4 C5 175.13(16)
C3 N1 C6 C7 -56.92(18)
C9 N1 C6 C7 -177.74(14)
C12 N1 C6 C7 61.43(18)
N1 C6 C7 C8 177.28(14)
C3 N1 C9 C10 60.7(2)
C6 N1 C9 C10 -178.20(16)
C12 N1 C9 C10 -57.3(2)
N1 C9 C10 C11 -178.05(18)
C3 N1 C12 C13 177.51(15)
C6 N1 C12 C13 56.10(19)
C9 N1 C12 C13 -61.76(19)
N1 C12 C13 C14 172.28(16)
